data_8000437
loop_
_publ_author_name
'Chu, Xiaotong'
'Lu, Zhuoqun'
'Tang, Baolei'
'Liu, Bin'
'Ye, Kaiqi'
'Zhang, Hongyu'

_publ_section_title
;
 Engineering Mechanical Compliance of an Organic Compound toward Flexible
 Crystal Lasing Media.
;
_journal_name_full 'The journal of physical chemistry letters'
_journal_page_first 5433
_journal_page_last 5438
_journal_paper_doi 10.1021/acs.jpclett.0c01545
_journal_year 2020
_chemical_formula_moiety 'C2.345 H2.207 F0.138 N0.138 O0.276'
_chemical_formula_sum 'C2.34 H2.21 F0.14 N0.14 O0.28'
_chemical_formula_weight 39.35
_space_group_crystal_system monoclinic
_space_group_IT_number 14
_space_group_name_Hall '-P 2ybc'
_space_group_name_H-M_alt 'P 1 21/c 1'
_atom_sites_solution_hydrogens geom
_atom_sites_solution_primary direct
_atom_sites_solution_secondary difmap
_audit_creation_date 2019-10-23
_audit_creation_method
;
Olex2 1.3
(compiled 2019.09.11 svn.r3662 for OlexSys, GUI svn.r5938)
;
_cell_angle_alpha 90.00
_cell_angle_beta 104.549(4)
_cell_angle_gamma 90.00
_cell_formula_units_Z 29
_cell_length_a 15.4183(16)
_cell_length_b 12.1852(12)
_cell_length_c 7.8546(8)
_cell_measurement_reflns_used 4711
_cell_measurement_temperature 216.0
_cell_measurement_theta_max 27.469
_cell_measurement_theta_min 3.159
_cell_volume 1428.4(3)
_computing_cell_refinement 'SAINT V8.38A (Bruker-AXS, 2016)'
_computing_data_reduction 'SAINT V8.38A (Bruker-AXS, 2016)'
_computing_molecular_graphics 'Olex2 1.3 (Dolomanov et al., 2009)'
_computing_publication_material 'Olex2 1.3 (Dolomanov et al., 2009)'
_computing_structure_refinement 'XL n/a (Sheldrick, 2008)'
_computing_structure_solution 'XS n/a (Sheldrick, 2008)'
_diffrn_ambient_temperature 216.0
_diffrn_measured_fraction_theta_full 0.999
_diffrn_measured_fraction_theta_max 0.999
_diffrn_measurement_device_type 'CCD area detector'
_diffrn_measurement_method 'phi and omega scans'
_diffrn_radiation_monochromator graphite
_diffrn_radiation_type MoK\a
_diffrn_radiation_wavelength 0.71073
_diffrn_reflns_av_R_equivalents 0.0574
_diffrn_reflns_av_unetI/netI 0.0274
_diffrn_reflns_limit_h_max 18
_diffrn_reflns_limit_h_min -18
_diffrn_reflns_limit_k_max 15
_diffrn_reflns_limit_k_min -15
_diffrn_reflns_limit_l_max 8
_diffrn_reflns_limit_l_min -9
_diffrn_reflns_number 21253
_diffrn_reflns_theta_full 26.00
_diffrn_reflns_theta_max 26.00
_diffrn_reflns_theta_min 3.16
_diffrn_source 'fine-focus sealed tube'
_exptl_absorpt_coefficient_mu 0.096
_exptl_absorpt_correction_type none
_exptl_crystal_colour orange
_exptl_crystal_colour_primary orange
_exptl_crystal_density_diffrn 1.327
_exptl_crystal_density_method 'not measured'
_exptl_crystal_description plate
_exptl_crystal_F_000 600
_refine_diff_density_max 0.291
_refine_diff_density_min -0.209
_refine_diff_density_rms 0.053
_refine_ls_extinction_coef 0.011(4)
_refine_ls_extinction_expression Fc^*^=kFc[1+0.001xFc^2^\l^3^/sin(2\q)]^-1/4^
_refine_ls_extinction_method SHELXL
_refine_ls_goodness_of_fit_ref 1.100
_refine_ls_hydrogen_treatment mixed
_refine_ls_matrix_type full
_refine_ls_number_parameters 195
_refine_ls_number_reflns 2800
_refine_ls_number_restraints 0
_refine_ls_restrained_S_all 1.100
_refine_ls_R_factor_all 0.1168
_refine_ls_R_factor_gt 0.0673
_refine_ls_shift/su_max 0.000
_refine_ls_shift/su_mean 0.000
_refine_ls_structure_factor_coef Fsqd
_refine_ls_weighting_details 'calc w=1/[\s^2^(Fo^2^)+(0.1353P)^2^+0.2820P] where P=(Fo^2^+2Fc^2^)/3'
_refine_ls_weighting_scheme calc
_refine_ls_wR_factor_gt 0.1864
_refine_ls_wR_factor_ref 0.2464
_reflns_number_gt 1721
_reflns_number_total 2800
_reflns_threshold_expression >2sigma(I)
_cod_data_source_file jz0c01545_si_003.cif
_cod_data_source_block 1
_cod_database_code 8000437
_olex2_refinement_description
;
1. Twinned data refinement
 Scales: 0.9180(15)
 0.0820(15)
2. Fixed Uiso
 At 1.2 times of:
  All C(H) groups
 At 1.5 times of:
  All C(H,H,H) groups, All O(H) groups
3.a Aromatic/amide H refined with riding coordinates:
 C4(H4), C7(H7), C8(H8), C10(H10), C12(H12), C15(H15), C18(H18), C20(H20),
 C21(H21)
3.b Idealised Me refined as rotating group:
 C16(H16A,H16B,H16C), C17(H17A,H17B,H17C)
3.c Idealised tetrahedral OH refined as rotating group:
 O1(H1)
;
_olex2_submission_special_instructions 'No special instructions were received'

loop_
_space_group_symop_id
_space_group_symop_operation_xyz
1 'x, y, z'
2 '-x, y+1/2, -z+1/2'
3 '-x, -y, -z'
4 'x, -y-1/2, z-1/2'

loop_
_atom_site_label
_atom_site_type_symbol
_atom_site_fract_x
_atom_site_fract_y
_atom_site_fract_z
_atom_site_U_iso_or_equiv
_atom_site_adp_type
_atom_site_occupancy
_atom_site_symmetry_multiplicity
_atom_site_calc_flag
_atom_site_refinement_flags
_atom_site_disorder_assembly
_atom_site_disorder_group
O1 O 0.18146(17) 0.87007(19) 0.4628(4) 0.0823(8) Uani 1 1 d . . .
H1 H 0.2228 0.9085 0.5212 0.123 Uiso 1 1 calc R . .
O2 O 0.32591(17) 0.9165(2) 0.6664(4) 0.0857(9) Uani 1 1 d . . .
C3 C 0.43334(19) 0.7856(2) 0.8001(4) 0.0537(8) Uani 1 1 d . . .
C4 C 0.2834(2) 0.7354(3) 0.5968(4) 0.0570(8) Uani 1 1 d . . .
H4 H 0.2972 0.6604 0.6122 0.068 Uiso 1 1 calc R . .
C5 C 0.3462(2) 0.8146(3) 0.6856(4) 0.0583(8) Uani 1 1 d . . .
C6 C 0.60322(19) 0.7412(3) 1.0265(4) 0.0588(8) Uani 1 1 d . . .
C7 C 0.4625(2) 0.6793(3) 0.8373(4) 0.0633(9) Uani 1 1 d . . .
H7 H 0.4250 0.6209 0.7871 0.076 Uiso 1 1 calc R . .
C8 C 0.4913(2) 0.8702(3) 0.8769(5) 0.0647(9) Uani 1 1 d . . .
H8 H 0.4734 0.9434 0.8527 0.078 Uiso 1 1 calc R . .
N9 N 0.68664(18) 0.7197(3) 1.1364(4) 0.0747(9) Uani 1 1 d . . .
C10 C 0.5461(2) 0.6565(3) 0.9473(5) 0.0670(9) Uani 1 1 d . . .
H10 H 0.5646 0.5832 0.9688 0.080 Uiso 1 1 calc R . .
C11 C 0.2024(2) 0.7672(3) 0.4883(4) 0.0597(8) Uani 1 1 d . . .
C12 C 0.0603(2) 0.7288(3) 0.2697(5) 0.0707(10) Uani 1 1 d . . .
H12 H 0.0550 0.8041 0.2429 0.085 Uiso 1 1 calc R . .
F13 F -0.07502(18) 0.6973(2) 0.0609(4) 0.1247(12) Uani 1 1 d . . .
C14 C 0.1334(2) 0.6895(3) 0.3947(4) 0.0591(8) Uani 1 1 d . . .
C15 C 0.5745(2) 0.8483(3) 0.9877(5) 0.0653(9) Uani 1 1 d . . .
H15 H 0.6121 0.9069 1.0374 0.078 Uiso 1 1 calc R . .
C16 C 0.7164(3) 0.6097(4) 1.1801(6) 0.0879(12) Uani 1 1 d . . .
H16A H 0.6777 0.5747 1.2439 0.132 Uiso 1 1 calc R . .
H16B H 0.7774 0.6108 1.2529 0.132 Uiso 1 1 calc R . .
H16C H 0.7145 0.5689 1.0731 0.132 Uiso 1 1 calc R . .
C17 C 0.7441(3) 0.8070(4) 1.2166(6) 0.0859(12) Uani 1 1 d . . .
H17A H 0.7639 0.8476 1.1270 0.129 Uiso 1 1 calc R . .
H17B H 0.7958 0.7771 1.3009 0.129 Uiso 1 1 calc R . .
H17C H 0.7118 0.8558 1.2765 0.129 Uiso 1 1 calc R . .
C18 C 0.1380(3) 0.5787(3) 0.4305(7) 0.0940(14) Uani 1 1 d . . .
H18 H 0.1874 0.5505 0.5149 0.113 Uiso 1 1 calc R . .
C19 C -0.0045(2) 0.6563(4) 0.1850(5) 0.0751(11) Uani 1 1 d . . .
C20 C -0.0019(3) 0.5476(4) 0.2175(6) 0.0908(13) Uani 1 1 d . . .
H20 H -0.0476 0.5006 0.1567 0.109 Uiso 1 1 calc R . .
C21 C 0.0708(3) 0.5080(4) 0.3438(7) 0.1087(17) Uani 1 1 d . . .
H21 H 0.0746 0.4327 0.3711 0.130 Uiso 1 1 calc R . .

loop_
_atom_site_aniso_label
_atom_site_aniso_U_11
_atom_site_aniso_U_22
_atom_site_aniso_U_33
_atom_site_aniso_U_23
_atom_site_aniso_U_13
_atom_site_aniso_U_12
O1 0.0699(16) 0.0557(14) 0.102(2) 0.0057(13) -0.0142(14) 0.0011(11)
O2 0.0722(15) 0.0508(14) 0.115(2) 0.0016(13) -0.0127(14) 0.0015(11)
C3 0.0492(16) 0.0528(17) 0.0551(17) -0.0033(13) 0.0058(13) -0.0009(13)
C4 0.0534(16) 0.0524(17) 0.0592(17) 0.0002(14) 0.0030(14) 0.0016(14)
C5 0.0552(17) 0.0530(18) 0.0638(18) 0.0006(14) 0.0094(15) -0.0014(14)
C6 0.0487(16) 0.069(2) 0.0539(16) -0.0035(15) 0.0041(13) 0.0015(15)
C7 0.0601(19) 0.0546(19) 0.067(2) -0.0044(15) 0.0010(16) -0.0021(14)
C8 0.0588(19) 0.0554(19) 0.074(2) -0.0051(15) 0.0068(16) 0.0004(14)
N9 0.0580(16) 0.081(2) 0.0734(17) -0.0046(16) -0.0055(14) 0.0047(15)
C10 0.064(2) 0.0564(19) 0.072(2) -0.0015(16) 0.0002(17) 0.0023(15)
C11 0.0570(17) 0.0553(18) 0.0618(18) 0.0025(15) 0.0054(15) 0.0033(14)
C12 0.0581(19) 0.071(2) 0.074(2) 0.0033(18) -0.0002(16) 0.0034(17)
F13 0.0819(16) 0.126(2) 0.131(2) 0.0131(18) -0.0394(16) 0.0003(15)
C14 0.0494(16) 0.062(2) 0.0614(18) -0.0018(15) 0.0047(14) 0.0016(14)
C15 0.0549(18) 0.063(2) 0.070(2) -0.0115(16) 0.0019(15) -0.0025(15)
C16 0.076(2) 0.090(3) 0.087(3) 0.008(2) 0.001(2) 0.022(2)
C17 0.064(2) 0.099(3) 0.081(2) -0.010(2) -0.0065(19) -0.011(2)
C18 0.069(2) 0.067(2) 0.122(3) 0.006(2) -0.020(2) -0.0047(19)
C19 0.0515(19) 0.087(3) 0.075(2) -0.0041(19) -0.0062(17) 0.0019(17)
C20 0.069(2) 0.084(3) 0.106(3) -0.015(2) -0.005(2) -0.012(2)
C21 0.074(2) 0.071(3) 0.153(4) 0.004(3) -0.024(3) -0.009(2)

loop_
_atom_type_symbol
_atom_type_description
_atom_type_scat_dispersion_real
_atom_type_scat_dispersion_imag
_atom_type_scat_source
C C 0.0033 0.0016 'International Tables Vol C Tables 4.2.6.8 and 6.1.1.4'
H H 0.0000 0.0000 'International Tables Vol C Tables 4.2.6.8 and 6.1.1.4'
F F 0.0171 0.0103 'International Tables Vol C Tables 4.2.6.8 and 6.1.1.4'
N N 0.0061 0.0033 'International Tables Vol C Tables 4.2.6.8 and 6.1.1.4'
O O 0.0106 0.0060 'International Tables Vol C Tables 4.2.6.8 and 6.1.1.4'

loop_
_geom_angle_atom_site_label_1
_geom_angle_atom_site_label_2
_geom_angle_atom_site_label_3
_geom_angle
_geom_angle_site_symmetry_1
_geom_angle_site_symmetry_3
_geom_angle_publ_flag
C11 O1 H1 109.5 . . ?
C7 C3 C5 124.0(3) . . ?
C7 C3 C8 117.5(3) . . ?
C8 C3 C5 118.5(3) . . ?
C5 C4 H4 119.6 . . ?
C11 C4 H4 119.6 . . ?
C11 C4 C5 120.9(3) . . ?
O2 C5 C3 117.8(3) . . ?
O2 C5 C4 119.0(3) . . ?
C4 C5 C3 123.1(3) . . ?
N9 C6 C10 121.4(3) . . ?
N9 C6 C15 120.8(3) . . ?
C15 C6 C10 117.8(3) . . ?
C3 C7 H7 119.2 . . ?
C3 C7 C10 121.5(3) . . ?
C10 C7 H7 119.2 . . ?
C3 C8 H8 119.3 . . ?
C15 C8 C3 121.4(3) . . ?
C15 C8 H8 119.3 . . ?
C6 N9 C16 121.3(3) . . ?
C6 N9 C17 120.8(3) . . ?
C17 N9 C16 117.8(3) . . ?
C6 C10 H10 119.6 . . ?
C7 C10 C6 120.8(3) . . ?
C7 C10 H10 119.6 . . ?
O1 C11 C4 121.2(3) . . ?
O1 C11 C14 115.0(3) . . ?
C4 C11 C14 123.8(3) . . ?
C14 C12 H12 120.5 . . ?
C19 C12 H12 120.5 . . ?
C19 C12 C14 119.0(4) . . ?
C12 C14 C11 119.3(3) . . ?
C18 C14 C11 122.3(3) . . ?
C18 C14 C12 118.4(3) . . ?
C6 C15 H15 119.5 . . ?
C8 C15 C6 120.9(3) . . ?
C8 C15 H15 119.5 . . ?
N9 C16 H16A 109.5 . . ?
N9 C16 H16B 109.5 . . ?
N9 C16 H16C 109.5 . . ?
H16A C16 H16B 109.5 . . ?
H16A C16 H16C 109.5 . . ?
H16B C16 H16C 109.5 . . ?
N9 C17 H17A 109.5 . . ?
N9 C17 H17B 109.5 . . ?
N9 C17 H17C 109.5 . . ?
H17A C17 H17B 109.5 . . ?
H17A C17 H17C 109.5 . . ?
H17B C17 H17C 109.5 . . ?
C14 C18 H18 119.5 . . ?
C14 C18 C21 121.0(4) . . ?
C21 C18 H18 119.5 . . ?
F13 C19 C12 117.6(4) . . ?
C20 C19 C12 123.9(3) . . ?
C20 C19 F13 118.5(3) . . ?
C19 C20 H20 121.3 . . ?
C19 C20 C21 117.4(4) . . ?
C21 C20 H20 121.3 . . ?
C18 C21 H21 119.8 . . ?
C20 C21 C18 120.3(4) . . ?
C20 C21 H21 119.8 . . ?

loop_
_geom_bond_atom_site_label_1
_geom_bond_atom_site_label_2
_geom_bond_distance
_geom_bond_site_symmetry_2
_geom_bond_publ_flag
O1 H1 0.8300 . ?
O1 C11 1.297(4) . ?
O2 C5 1.280(4) . ?
C3 C5 1.460(4) . ?
C3 C7 1.378(4) . ?
C3 C8 1.398(4) . ?
C4 H4 0.9400 . ?
C4 C5 1.419(4) . ?
C4 C11 1.378(4) . ?
C6 N9 1.382(4) . ?
C6 C10 1.397(5) . ?
C6 C15 1.388(5) . ?
C7 H7 0.9400 . ?
C7 C10 1.388(4) . ?
C8 H8 0.9400 . ?
C8 C15 1.382(5) . ?
N9 C16 1.430(5) . ?
N9 C17 1.427(5) . ?
C10 H10 0.9400 . ?
C11 C14 1.476(4) . ?
C12 H12 0.9400 . ?
C12 C14 1.381(4) . ?
C12 C19 1.374(5) . ?
F13 C19 1.360(4) . ?
C14 C18 1.377(5) . ?
C15 H15 0.9400 . ?
C16 H16A 0.9700 . ?
C16 H16B 0.9700 . ?
C16 H16C 0.9700 . ?
C17 H17A 0.9700 . ?
C17 H17B 0.9700 . ?
C17 H17C 0.9700 . ?
C18 H18 0.9400 . ?
C18 C21 1.387(5) . ?
C19 C20 1.347(6) . ?
C20 H20 0.9400 . ?
C20 C21 1.384(5) . ?
C21 H21 0.9400 . ?

loop_
_geom_torsion_atom_site_label_1
_geom_torsion_atom_site_label_2
_geom_torsion_atom_site_label_3
_geom_torsion_atom_site_label_4
_geom_torsion
_geom_torsion_site_symmetry_1
_geom_torsion_site_symmetry_2
_geom_torsion_site_symmetry_3
_geom_torsion_site_symmetry_4
_geom_torsion_publ_flag
O1 C11 C14 C12 9.9(5) . . . . ?
O1 C11 C14 C18 -168.5(4) . . . . ?
C3 C7 C10 C6 1.0(6) . . . . ?
C3 C8 C15 C6 0.0(6) . . . . ?
C4 C11 C14 C12 -170.7(3) . . . . ?
C4 C11 C14 C18 10.9(6) . . . . ?
C5 C3 C7 C10 -180.0(3) . . . . ?
C5 C3 C8 C15 179.5(3) . . . . ?
C5 C4 C11 O1 0.6(5) . . . . ?
C5 C4 C11 C14 -178.8(3) . . . . ?
C7 C3 C5 O2 177.7(3) . . . . ?
C7 C3 C5 C4 -1.8(5) . . . . ?
C7 C3 C8 C15 -0.7(5) . . . . ?
C8 C3 C5 O2 -2.5(5) . . . . ?
C8 C3 C5 C4 178.0(3) . . . . ?
C8 C3 C7 C10 0.2(5) . . . . ?
N9 C6 C10 C7 180.0(3) . . . . ?
N9 C6 C15 C8 179.6(3) . . . . ?
C10 C6 N9 C16 -2.9(5) . . . . ?
C10 C6 N9 C17 -179.8(3) . . . . ?
C10 C6 C15 C8 1.2(5) . . . . ?
C11 C4 C5 O2 1.4(5) . . . . ?
C11 C4 C5 C3 -179.1(3) . . . . ?
C11 C14 C18 C21 178.2(4) . . . . ?
C12 C14 C18 C21 -0.3(7) . . . . ?
C12 C19 C20 C21 0.0(7) . . . . ?
F13 C19 C20 C21 179.8(4) . . . . ?
C14 C12 C19 F13 -179.2(3) . . . . ?
C14 C12 C19 C20 0.6(6) . . . . ?
C14 C18 C21 C20 0.9(8) . . . . ?
C15 C6 N9 C16 178.8(3) . . . . ?
C15 C6 N9 C17 1.9(5) . . . . ?
C15 C6 C10 C7 -1.7(5) . . . . ?
C19 C12 C14 C11 -179.0(3) . . . . ?
C19 C12 C14 C18 -0.5(6) . . . . ?
C19 C20 C21 C18 -0.7(8) . . . . ?

loop_
_twin_individual_id
_twin_individual_mass_fraction_refined
1 0.9180(15)
2 0.0820(15)
